data_2227628
loop_
_publ_author_name
'Fan, Le-Qing'
'Wu, Ji-Huai'

_publ_section_title
;
 Poly[[diaquabis(\m~3~-isonicotinato-\k^3^<i>N</i>:<i>O</i>:<i>O</i>')bis(\m~2~-isonicotinato-\k^2^<i>N</i>:<i>O</i>)gadolinium(III)disiliver(I)]
 nitrate monohydrate]
;
_journal_coeditor_code HY2346
_journal_issue 10
_journal_name_full 'Acta Crystallographica Section E'
_journal_page_first m1234
_journal_page_last m1235
_journal_paper_doi 10.1107/S1600536810035634
_journal_volume 66
_journal_year 2010
_chemical_formula_iupac '[Ag2 Gd (C6 H4 N O2)4 (H2 O)2] N O3, H2 O'
_chemical_formula_moiety 'C24 H20 Ag2 Gd N4 O10 +, N O3 -, H2 O'
_chemical_formula_sum 'C24 H22 Ag2 Gd N5 O14'
_chemical_formula_weight 977.46
_chemical_name_systematic
;
Poly[[diaquabis(\m~3~-isonicotinato-\k^3^<i>N</i>:<i>O</i>:<i>O</i>')bis(\m~2~-
isonicotinato-\k^2^<i>N</i>:<i>O</i>)gadolinium(III)disiliver(I)] nitrate
monohydrate]
;
_space_group_IT_number 14
_symmetry_cell_setting monoclinic
_symmetry_space_group_name_Hall '-P 2ybc'
_symmetry_space_group_name_H-M 'P 1 21/c 1'
_atom_sites_solution_hydrogens geom
_atom_sites_solution_primary direct
_atom_sites_solution_secondary difmap
_audit_creation_method SHELXL-97
_cell_angle_alpha 90.00
_cell_angle_beta 96.240(9)
_cell_angle_gamma 90.00
_cell_formula_units_Z 4
_cell_length_a 16.889(8)
_cell_length_b 24.744(11)
_cell_length_c 6.750(3)
_cell_measurement_reflns_used 6663
_cell_measurement_temperature 293(2)
_cell_measurement_theta_max 27.4758
_cell_measurement_theta_min 3.0358
_cell_volume 2804(2)
_computing_cell_refinement 'CrystalClear (Rigaku, 2007)'
_computing_data_collection 'CrystalClear (Rigaku, 2007)'
_computing_data_reduction 'CrystalClear (Rigaku, 2007)'
_computing_molecular_graphics 'SHELXTL (Sheldrick, 2008) and DIAMOND (Brandenburg, 1999)'
_computing_publication_material 'SHELXTL (Sheldrick, 2008) and PLATON (Spek, 2009)'
_computing_structure_refinement 'SHELXL97 (Sheldrick, 2008)'
_computing_structure_solution 'SHELXS97 (Sheldrick, 2008)'
_diffrn_ambient_temperature 293(2)
_diffrn_measured_fraction_theta_full 0.988
_diffrn_measured_fraction_theta_max 0.988
_diffrn_measurement_device_type 'Rigaku Mercury CCD'
_diffrn_measurement_method '\w scans'
_diffrn_radiation_monochromator graphite
_diffrn_radiation_source 'fine-focus sealed tube'
_diffrn_radiation_type MoK\a
_diffrn_radiation_wavelength 0.71073
_diffrn_reflns_av_R_equivalents 0.0322
_diffrn_reflns_av_sigmaI/netI 0.0333
_diffrn_reflns_limit_h_max 19
_diffrn_reflns_limit_h_min -20
_diffrn_reflns_limit_k_max 29
_diffrn_reflns_limit_k_min -28
_diffrn_reflns_limit_l_max 8
_diffrn_reflns_limit_l_min -8
_diffrn_reflns_number 16445
_diffrn_reflns_theta_full 25.00
_diffrn_reflns_theta_max 25.00
_diffrn_reflns_theta_min 2.56
_exptl_absorpt_coefficient_mu 3.803
_exptl_absorpt_correction_T_max 1.0000
_exptl_absorpt_correction_T_min 0.7033
_exptl_absorpt_correction_type multi-scan
_exptl_absorpt_process_details '(CrystalClear; Rigaku, 2007)'
_exptl_crystal_colour Colorless
_exptl_crystal_density_diffrn 2.315
_exptl_crystal_density_method 'not measured'
_exptl_crystal_description Block
_exptl_crystal_F_000 1884
_exptl_crystal_size_max 0.30
_exptl_crystal_size_mid 0.12
_exptl_crystal_size_min 0.08
_refine_diff_density_max 1.382
_refine_diff_density_min -1.268
_refine_ls_extinction_method none
_refine_ls_goodness_of_fit_ref 1.075
_refine_ls_hydrogen_treatment constr
_refine_ls_matrix_type full
_refine_ls_number_parameters 416
_refine_ls_number_reflns 4859
_refine_ls_number_restraints 0
_refine_ls_restrained_S_all 1.075
_refine_ls_R_factor_all 0.0401
_refine_ls_R_factor_gt 0.0337
_refine_ls_shift/su_max 0.002
_refine_ls_shift/su_mean 0.000
_refine_ls_structure_factor_coef Fsqd
_refine_ls_weighting_details 'calc w=1/[\s^2^(Fo^2^)+(0.0925P)^2^+0.0116P] where P=(Fo^2^+2Fc^2^)/3'
_refine_ls_weighting_scheme calc
_refine_ls_wR_factor_gt 0.1056
_refine_ls_wR_factor_ref 0.1290
_reflns_number_gt 4370
_reflns_number_total 4859
_reflns_threshold_expression I>2\s(I)
_cod_data_source_file hy2346.cif
_cod_data_source_block I
_cod_original_sg_symbol_H-M 'P 21/c'
_cod_database_code 2227628
_cod_database_fobs_code 2227628

loop_
_symmetry_equiv_pos_as_xyz
'x, y, z'
'-x, y+1/2, -z+1/2'
'-x, -y, -z'
'x, -y-1/2, z-1/2'

loop_
_atom_site_type_symbol
_atom_site_label
_atom_site_fract_x
_atom_site_fract_y
_atom_site_fract_z
_atom_site_U_iso_or_equiv
_atom_site_adp_type
_atom_site_calc_flag
_atom_site_refinement_flags
_atom_site_occupancy
_atom_site_disorder_assembly
_atom_site_disorder_group
Gd Gd1 0.769985(15) 0.162835(10) 0.61682(4) 0.01965(14) Uani d . 1 . .
Ag Ag1 1.27129(3) 0.27098(2) 0.49007(9) 0.04268(18) Uani d . 1 . .
Ag Ag2 0.26502(3) 0.00962(2) 0.40147(9) 0.04637(19) Uani d . 1 . .
O O1 0.8613(2) 0.23037(17) 0.5464(8) 0.0399(11) Uani d . 1 . .
O O2 0.8530(2) 0.31392(15) 0.4284(6) 0.0255(8) Uani d . 1 . .
O O3 0.8850(2) 0.10782(16) 0.6024(6) 0.0309(9) Uani d . 1 . .
O O4 0.9135(3) 0.05792(18) 0.8754(6) 0.0342(10) Uani d . 1 . .
O O5 0.6664(3) 0.1044(2) 0.4728(6) 0.0412(12) Uani d . 1 . .
O O6 0.6514(3) 0.08461(19) 0.1515(7) 0.0380(11) Uani d . 1 . .
O O7 0.6853(2) 0.22994(18) 0.4473(7) 0.0394(11) Uani d . 1 . .
O O8 0.6733(2) 0.31472(17) 0.3362(6) 0.0305(9) Uani d . 1 . .
O O9 0.7837(3) 0.1483(2) 0.2626(6) 0.0419(12) Uani d . 1 . .
H H9A 0.7661 0.1161 0.2502 0.050 Uiso d R 1 . .
H H9B 0.8157 0.1639 0.1924 0.050 Uiso d R 1 . .
O O10 0.7581(2) 0.08017(15) 0.8329(6) 0.0293(9) Uani d . 1 . .
H H10C 0.8059 0.0717 0.8722 0.035 Uiso d R 1 . .
H H10A 0.7353 0.0817 0.9390 0.035 Uiso d R 1 . .
O O11 0.2993(4) 0.0486(3) 0.8246(9) 0.076(2) Uani d . 1 . .
O O12 0.2422(4) 0.0839(3) 1.0578(9) 0.084(2) Uani d . 1 . .
O O13 0.2575(5) 0.1295(3) 0.7976(11) 0.083(2) Uani d . 1 . .
O O14 1.2728(4) 0.3429(2) 0.9058(12) 0.0660(18) Uani d . 1 . .
H H14C 1.2816 0.3432 1.0322 0.08(4) Uiso d R 1 . .
H H14B 1.2406 0.3619 0.8292 0.095 Uiso d R 1 . .
N N1 1.1448(3) 0.2720(2) 0.4982(7) 0.0295(11) Uani d . 1 . .
N N2 1.1488(3) 0.0291(2) 0.4987(8) 0.0319(12) Uani d . 1 . .
N N3 0.3875(3) 0.0365(2) 0.3745(8) 0.0317(11) Uani d . 1 . .
N N4 0.3979(3) 0.2720(2) 0.4807(8) 0.0326(12) Uani d . 1 . .
N N5 0.2680(4) 0.0875(3) 0.8983(11) 0.0524(17) Uani d . 1 . .
C C1 1.1038(3) 0.3187(3) 0.4945(9) 0.0300(13) Uani d . 1 . .
H H1A 1.1321 0.3510 0.4970 0.036 Uiso calc R 1 . .
C C2 1.0215(3) 0.3210(2) 0.4872(9) 0.0254(12) Uani d . 1 . .
H H2A 0.9952 0.3541 0.4804 0.030 Uiso calc R 1 . .
C C3 0.9793(3) 0.2732(2) 0.4900(8) 0.0192(11) Uani d . 1 . .
C C4 1.0219(3) 0.2248(2) 0.4990(9) 0.0244(12) Uani d . 1 . .
H H4A 0.9951 0.1920 0.5020 0.029 Uiso calc R 1 . .
C C5 1.1036(4) 0.2255(3) 0.5035(9) 0.0306(13) Uani d . 1 . .
H H5A 1.1312 0.1929 0.5103 0.037 Uiso calc R 1 . .
C C6 0.8906(3) 0.2727(2) 0.4838(7) 0.0202(11) Uani d . 1 . .
C C7 1.0969(4) 0.0607(2) 0.3909(10) 0.0319(13) Uani d . 1 . .
H H7A 1.1093 0.0724 0.2670 0.038 Uiso calc R 1 . .
C C8 1.0253(4) 0.0770(2) 0.4541(9) 0.0286(13) Uani d . 1 . .
H H8A 0.9897 0.0980 0.3723 0.034 Uiso calc R 1 . .
C C9 1.0080(3) 0.0614(2) 0.6418(8) 0.0209(11) Uani d . 1 . .
C C10 1.0615(3) 0.0291(2) 0.7561(9) 0.0299(13) Uani d . 1 . .
H H10B 1.0514 0.0180 0.8826 0.036 Uiso calc R 1 . .
C C11 1.1301(4) 0.0136(2) 0.6792(10) 0.0325(14) Uani d . 1 . .
H H11A 1.1654 -0.0089 0.7558 0.039 Uiso calc R 1 . .
C C12 0.9283(3) 0.0766(2) 0.7152(8) 0.0229(12) Uani d . 1 . .
C C13 0.4339(4) 0.0597(3) 0.5286(9) 0.0327(14) Uani d . 1 . .
H H13A 0.4127 0.0643 0.6490 0.039 Uiso calc R 1 . .
C C14 0.5102(4) 0.0765(2) 0.5146(10) 0.0326(14) Uani d . 1 . .
H H14A 0.5406 0.0910 0.6250 0.039 Uiso calc R 1 . .
C C15 0.5418(3) 0.0717(2) 0.3342(8) 0.0219(11) Uani d . 1 . .
C C16 0.4947(4) 0.0496(2) 0.1764(8) 0.0294(13) Uani d . 1 . .
H H16A 0.5139 0.0462 0.0530 0.035 Uiso calc R 1 . .
C C17 0.4192(4) 0.0327(3) 0.2018(10) 0.0328(14) Uani d . 1 . .
H H17A 0.3883 0.0178 0.0930 0.039 Uiso calc R 1 . .
C C18 0.6282(3) 0.0883(2) 0.3187(8) 0.0231(12) Uani d . 1 . .
C C19 0.4396(3) 0.2255(2) 0.4717(9) 0.0288(13) Uani d . 1 . .
H H19A 0.4125 0.1928 0.4741 0.035 Uiso calc R 1 . .
C C20 0.5204(3) 0.2245(2) 0.4593(8) 0.0234(12) Uani d . 1 . .
H H20A 0.5476 0.1918 0.4597 0.028 Uiso calc R 1 . .
C C21 0.4397(4) 0.3187(3) 0.4771(9) 0.0323(14) Uani d . 1 . .
H H21A 0.4130 0.3511 0.4912 0.039 Uiso calc R 1 . .
C C22 0.5186(3) 0.3206(2) 0.4539(9) 0.0260(12) Uani d . 1 . .
H H22A 0.5441 0.3536 0.4434 0.031 Uiso calc R 1 . .
C C23 0.5604(3) 0.2726(2) 0.4462(7) 0.0202(11) Uani d . 1 . .
C C24 0.6471(3) 0.2728(2) 0.4095(8) 0.0232(12) Uani d . 1 . .

loop_
_atom_site_aniso_label
_atom_site_aniso_U_11
_atom_site_aniso_U_22
_atom_site_aniso_U_33
_atom_site_aniso_U_12
_atom_site_aniso_U_13
_atom_site_aniso_U_23
Gd1 0.0133(2) 0.0206(2) 0.0256(2) -0.00073(9) 0.00462(13) 0.00042(9)
Ag1 0.0119(3) 0.0577(4) 0.0593(4) -0.0001(2) 0.0077(2) 0.0006(3)
Ag2 0.0197(3) 0.0572(4) 0.0642(4) 0.0012(2) 0.0137(2) 0.0041(3)
O1 0.016(2) 0.032(2) 0.071(3) -0.0077(18) 0.004(2) 0.019(2)
O2 0.0152(19) 0.028(2) 0.033(2) 0.0050(17) -0.0015(16) 0.0059(17)
O3 0.027(2) 0.030(2) 0.037(2) 0.0107(18) 0.0090(19) 0.0024(18)
O4 0.033(2) 0.042(3) 0.029(2) 0.016(2) 0.0073(19) 0.0101(19)
O5 0.036(3) 0.056(3) 0.030(2) -0.026(2) -0.002(2) -0.001(2)
O6 0.029(2) 0.054(3) 0.033(2) -0.010(2) 0.0116(19) -0.005(2)
O7 0.016(2) 0.041(3) 0.061(3) 0.0114(19) 0.004(2) 0.015(2)
O8 0.019(2) 0.035(2) 0.039(2) -0.0045(18) 0.0097(18) 0.0090(19)
O9 0.041(3) 0.063(3) 0.023(2) -0.022(2) 0.0083(19) -0.002(2)
O10 0.026(2) 0.025(2) 0.038(2) 0.0025(18) 0.0141(18) 0.0036(17)
O11 0.051(4) 0.112(6) 0.063(4) 0.029(4) 0.002(3) -0.033(4)
O12 0.065(4) 0.143(7) 0.042(3) 0.047(4) -0.002(3) -0.002(3)
O13 0.102(6) 0.068(5) 0.081(4) -0.019(4) 0.020(4) -0.007(4)
O14 0.062(4) 0.038(3) 0.098(6) -0.002(3) 0.007(4) -0.001(3)
N1 0.015(2) 0.042(3) 0.032(3) -0.001(2) 0.005(2) 0.000(2)
N2 0.018(3) 0.034(3) 0.045(3) -0.002(2) 0.009(2) -0.006(2)
N3 0.016(2) 0.032(3) 0.047(3) 0.002(2) 0.003(2) 0.002(2)
N4 0.018(3) 0.036(3) 0.045(3) 0.001(2) 0.012(2) -0.003(2)
N5 0.030(3) 0.063(4) 0.064(5) 0.002(3) 0.006(3) -0.018(4)
C1 0.016(3) 0.030(3) 0.044(3) -0.008(3) 0.006(3) 0.000(3)
C2 0.015(3) 0.023(3) 0.039(3) -0.001(2) 0.008(2) 0.005(2)
C3 0.014(3) 0.022(3) 0.022(3) -0.001(2) 0.002(2) 0.002(2)
C4 0.016(3) 0.023(3) 0.034(3) 0.000(2) 0.003(2) 0.001(2)
C5 0.024(3) 0.031(3) 0.037(3) 0.007(3) 0.005(3) 0.003(3)
C6 0.016(3) 0.027(3) 0.018(2) -0.004(2) 0.003(2) -0.004(2)
C7 0.028(3) 0.031(3) 0.039(3) 0.002(3) 0.012(3) 0.002(3)
C8 0.023(3) 0.024(3) 0.040(3) 0.004(2) 0.006(3) -0.005(2)
C9 0.020(3) 0.021(3) 0.022(3) 0.001(2) -0.001(2) -0.001(2)
C10 0.019(3) 0.034(3) 0.037(3) -0.003(3) 0.007(3) 0.003(3)
C11 0.021(3) 0.032(3) 0.044(4) 0.010(3) 0.001(3) 0.003(3)
C12 0.022(3) 0.022(3) 0.025(3) 0.004(2) 0.006(2) -0.003(2)
C13 0.034(3) 0.034(3) 0.032(3) -0.001(3) 0.009(3) -0.006(3)
C14 0.031(3) 0.030(3) 0.038(3) -0.008(3) 0.009(3) -0.008(3)
C15 0.020(3) 0.013(2) 0.033(3) -0.001(2) 0.004(2) 0.002(2)
C16 0.031(3) 0.033(3) 0.023(3) -0.003(3) 0.001(2) 0.000(2)
C17 0.022(3) 0.036(3) 0.039(3) -0.007(3) 0.000(3) 0.003(3)
C18 0.024(3) 0.021(3) 0.024(3) -0.006(2) 0.000(2) -0.002(2)
C19 0.018(3) 0.030(3) 0.038(3) -0.004(2) 0.002(3) 0.003(2)
C20 0.021(3) 0.028(3) 0.022(3) 0.002(2) 0.004(2) 0.001(2)
C21 0.023(3) 0.028(3) 0.048(4) 0.004(3) 0.015(3) -0.002(3)
C22 0.021(3) 0.024(3) 0.032(3) -0.004(2) 0.003(2) 0.001(2)
C23 0.017(3) 0.029(3) 0.015(2) -0.003(2) 0.005(2) 0.002(2)
C24 0.018(3) 0.028(3) 0.025(3) -0.001(2) 0.007(2) 0.003(2)

loop_
_atom_type_symbol
_atom_type_description
_atom_type_scat_dispersion_real
_atom_type_scat_dispersion_imag
_atom_type_scat_source
C C 0.0033 0.0016 'International Tables Vol C Tables 4.2.6.8 and 6.1.1.4'
H H 0.0000 0.0000 'International Tables Vol C Tables 4.2.6.8 and 6.1.1.4'
Ag Ag -0.8971 1.1015 'International Tables Vol C Tables 4.2.6.8 and 6.1.1.4'
N N 0.0061 0.0033 'International Tables Vol C Tables 4.2.6.8 and 6.1.1.4'
O O 0.0106 0.0060 'International Tables Vol C Tables 4.2.6.8 and 6.1.1.4'
Gd Gd -0.1653 3.9035 'International Tables Vol C Tables 4.2.6.8 and 6.1.1.4'

loop_
_geom_angle_atom_site_label_1
_geom_angle_atom_site_label_2
_geom_angle_atom_site_label_3
_geom_angle_site_symmetry_1
_geom_angle_site_symmetry_3
_geom_angle
_geom_angle_publ_flag
O1 Gd1 O3 . . 80.95(15) ?
O1 Gd1 O8 . 4_566 117.84(16) ?
O3 Gd1 O8 . 4_566 140.74(14) ?
O1 Gd1 O5 . . 144.27(17) ?
O3 Gd1 O5 . . 101.65(17) ?
O8 Gd1 O5 4_566 . 82.71(15) ?
O1 Gd1 O7 . . 77.42(16) ?
O3 Gd1 O7 . . 145.32(15) ?
O8 Gd1 O7 4_566 . 73.87(15) ?
O5 Gd1 O7 . . 81.52(18) ?
O1 Gd1 O9 . . 76.97(17) ?
O3 Gd1 O9 . . 73.28(16) ?
O8 Gd1 O9 4_566 . 141.49(16) ?
O5 Gd1 O9 . . 69.98(15) ?
O7 Gd1 O9 . . 75.62(18) ?
O1 Gd1 O2 . 4_566 71.51(16) ?
O3 Gd1 O2 . 4_566 77.15(14) ?
O8 Gd1 O2 4_566 4_566 77.31(14) ?
O5 Gd1 O2 . 4_566 144.13(14) ?
O7 Gd1 O2 . 4_566 119.97(15) ?
O9 Gd1 O2 . 4_566 139.49(14) ?
O1 Gd1 O10 . . 141.58(15) ?
O3 Gd1 O10 . . 71.24(14) ?
O8 Gd1 O10 4_566 . 74.21(14) ?
O5 Gd1 O10 . . 69.25(15) ?
O7 Gd1 O10 . . 138.84(14) ?
O9 Gd1 O10 . . 117.66(16) ?
O2 Gd1 O10 4_566 . 76.74(14) ?
N4 Ag1 N1 1_655 . 178.6(2) ?
N2 Ag2 N3 1_455 . 147.1(2) ?
C6 O1 Gd1 . . 162.4(4) ?
C6 O2 Gd1 . 4_565 132.5(3) ?
C12 O3 Gd1 . . 138.3(4) ?
C18 O5 Gd1 . . 146.4(4) ?
C24 O7 Gd1 . . 161.8(4) ?
C24 O8 Gd1 . 4_565 137.2(4) ?
Gd1 O9 H9A . . 99.5 ?
Gd1 O9 H9B . . 127.5 ?
H9A O9 H9B . . 127.5 ?
Gd1 O10 H10C . . 104.3 ?
Gd1 O10 H10A . . 121.4 ?
H10C O10 H10A . . 104.5 ?
H14C O14 H14B . . 129.5 ?
C1 N1 C5 . . 118.0(5) ?
C1 N1 Ag1 . . 121.4(4) ?
C5 N1 Ag1 . . 120.6(4) ?
C7 N2 C11 . . 117.1(5) ?
C7 N2 Ag2 . 1_655 121.6(4) ?
C11 N2 Ag2 . 1_655 121.0(4) ?
C17 N3 C13 . . 116.4(5) ?
C17 N3 Ag2 . . 121.3(4) ?
C13 N3 Ag2 . . 122.2(4) ?
C21 N4 C19 . . 116.7(5) ?
C21 N4 Ag1 . 1_455 122.2(4) ?
C19 N4 Ag1 . 1_455 121.0(4) ?
O12 N5 O11 . . 121.1(9) ?
O12 N5 O13 . . 120.3(7) ?
O11 N5 O13 . . 118.4(8) ?
N1 C1 C2 . . 123.3(6) ?
N1 C1 H1A . . 118.4 ?
C2 C1 H1A . . 118.4 ?
C3 C2 C1 . . 118.6(5) ?
C3 C2 H2A . . 120.7 ?
C1 C2 H2A . . 120.7 ?
C2 C3 C4 . . 118.1(5) ?
C2 C3 C6 . . 121.5(5) ?
C4 C3 C6 . . 120.4(5) ?
C5 C4 C3 . . 120.1(5) ?
C5 C4 H4A . . 120.0 ?
C3 C4 H4A . . 120.0 ?
N1 C5 C4 . . 121.9(6) ?
N1 C5 H5A . . 119.1 ?
C4 C5 H5A . . 119.1 ?
O2 C6 O1 . . 125.6(5) ?
O2 C6 C3 . . 118.8(5) ?
O1 C6 C3 . . 115.4(5) ?
N2 C7 C8 . . 123.3(6) ?
N2 C7 H7A . . 118.4 ?
C8 C7 H7A . . 118.4 ?
C9 C8 C7 . . 118.6(6) ?
C9 C8 H8A . . 120.7 ?
C7 C8 H8A . . 120.7 ?
C8 C9 C10 . . 118.9(5) ?
C8 C9 C12 . . 120.6(5) ?
C10 C9 C12 . . 120.5(5) ?
C11 C10 C9 . . 118.6(6) ?
C11 C10 H10B . . 120.7 ?
C9 C10 H10B . . 120.7 ?
N2 C11 C10 . . 123.5(6) ?
N2 C11 H11A . . 118.2 ?
C10 C11 H11A . . 118.2 ?
O4 C12 O3 . . 127.1(5) ?
O4 C12 C9 . . 117.6(5) ?
O3 C12 C9 . . 115.3(5) ?
N3 C13 C14 . . 123.0(6) ?
N3 C13 H13A . . 118.5 ?
C14 C13 H13A . . 118.5 ?
C13 C14 C15 . . 119.3(6) ?
C13 C14 H14A . . 120.3 ?
C15 C14 H14A . . 120.3 ?
C16 C15 C14 . . 118.0(5) ?
C16 C15 C18 . . 122.1(5) ?
C14 C15 C18 . . 119.8(5) ?
C17 C16 C15 . . 119.6(5) ?
C17 C16 H16A . . 120.2 ?
C15 C16 H16A . . 120.2 ?
N3 C17 C16 . . 123.6(6) ?
N3 C17 H17A . . 118.2 ?
C16 C17 H17A . . 118.2 ?
O5 C18 O6 . . 127.3(6) ?
O5 C18 C15 . . 116.5(5) ?
O6 C18 C15 . . 116.2(5) ?
N4 C19 C20 . . 122.8(5) ?
N4 C19 H19A . . 118.6 ?
C20 C19 H19A . . 118.6 ?
C23 C20 C19 . . 118.9(5) ?
C23 C20 H20A . . 120.5 ?
C19 C20 H20A . . 120.5 ?
N4 C21 C22 . . 123.4(6) ?
N4 C21 H21A . . 118.3 ?
C22 C21 H21A . . 118.3 ?
C21 C22 C23 . . 119.0(5) ?
C21 C22 H22A . . 120.5 ?
C23 C22 H22A . . 120.5 ?
C20 C23 C22 . . 118.9(5) ?
C20 C23 C24 . . 120.2(5) ?
C22 C23 C24 . . 120.8(5) ?
O7 C24 O8 . . 125.9(5) ?
O7 C24 C23 . . 116.8(5) ?
O8 C24 C23 . . 117.2(5) ?

loop_
_geom_bond_atom_site_label_1
_geom_bond_atom_site_label_2
_geom_bond_site_symmetry_2
_geom_bond_distance
_geom_bond_publ_flag
Gd1 O1 . 2.357(4) y
Gd1 O2 4_566 2.465(4) y
Gd1 O3 . 2.383(4) y
Gd1 O5 . 2.393(4) y
Gd1 O7 . 2.399(4) y
Gd1 O8 4_566 2.386(4) y
Gd1 O9 . 2.454(4) y
Gd1 O10 . 2.533(4) y
Ag1 N1 . 2.144(5) y
Ag1 N4 1_655 2.147(5) y
Ag2 N2 1_455 2.189(5) y
Ag2 N3 . 2.199(5) y
O1 C6 . 1.252(7) ?
O2 C6 . 1.238(7) ?
O2 Gd1 4_565 2.465(4) ?
O3 C12 . 1.261(7) ?
O4 C12 . 1.227(7) ?
O5 C18 . 1.229(7) ?
O6 C18 . 1.238(7) ?
O7 C24 . 1.253(7) ?
O8 C24 . 1.251(7) ?
O8 Gd1 4_565 2.386(4) ?
O9 H9A . 0.8500 ?
O9 H9B . 0.8500 ?
O10 H10C . 0.8500 ?
O10 H10A . 0.8500 ?
O11 N5 . 1.229(9) ?
O12 N5 . 1.208(9) ?
O13 N5 . 1.244(10) ?
O14 H14C . 0.8500 ?
O14 H14B . 0.8500 ?
N1 C1 . 1.345(8) ?
N1 C5 . 1.348(8) ?
N2 C7 . 1.331(8) ?
N2 C11 . 1.348(8) ?
N2 Ag2 1_655 2.189(5) ?
N3 C17 . 1.338(8) ?
N3 C13 . 1.359(8) ?
N4 C21 . 1.354(8) ?
N4 C19 . 1.354(8) ?
N4 Ag1 1_455 2.147(5) ?
C1 C2 . 1.388(8) ?
C1 H1A . 0.9300 ?
C2 C3 . 1.383(8) ?
C2 H2A . 0.9300 ?
C3 C4 . 1.395(7) ?
C3 C6 . 1.494(7) ?
C4 C5 . 1.377(8) ?
C4 H4A . 0.9300 ?
C5 H5A . 0.9300 ?
C7 C8 . 1.385(9) ?
C7 H7A . 0.9300 ?
C8 C9 . 1.386(8) ?
C8 H8A . 0.9300 ?
C9 C10 . 1.378(8) ?
C9 C12 . 1.530(8) ?
C10 C11 . 1.374(8) ?
C10 H10B . 0.9300 ?
C11 H11A . 0.9300 ?
C13 C14 . 1.367(9) ?
C13 H13A . 0.9300 ?
C14 C15 . 1.387(8) ?
C14 H14A . 0.9300 ?
C15 C16 . 1.371(8) ?
C15 C18 . 1.531(8) ?
C16 C17 . 1.370(9) ?
C16 H16A . 0.9300 ?
C17 H17A . 0.9300 ?
C19 C20 . 1.377(8) ?
C19 H19A . 0.9300 ?
C20 C23 . 1.377(8) ?
C20 H20A . 0.9300 ?
C21 C22 . 1.359(9) ?
C21 H21A . 0.9300 ?
C22 C23 . 1.384(8) ?
C22 H22A . 0.9300 ?
C23 C24 . 1.512(7) ?

loop_
_geom_hbond_atom_site_label_D
_geom_hbond_atom_site_label_H
_geom_hbond_atom_site_label_A
_geom_hbond_site_symmetry_A
_geom_hbond_distance_DH
_geom_hbond_distance_HA
_geom_hbond_distance_DA
_geom_hbond_angle_DHA
_geom_hbond_publ_flag
O9 H9A O6 1_555 0.85 2.13 2.771(7) 132 y
O9 H9B O2 4_565 0.85 2.03 2.811(6) 153 y
O10 H10A O6 1_556 0.85 2.12 2.954(6) 165 y
O10 H10C O4 1_555 0.85 1.84 2.662(6) 162 y
O14 H14B O12 4_665 0.85 2.27 2.960(9) 139 y
O14 H14C O13 4_666 0.85 2.01 2.779(10) 151 y
